data_4133831
loop_
_publ_author_name
'Kamakura, Yoshinobu'
'Chinapang, Pondchanok'
'Masaoka, Shigeyuki'
'Saeki, Akinori'
'Ogasawara, Kazuyoshi'
'Nishitani, Shigeto R.'
'Yoshikawa, Hirofumi'
'Katayama, Tetsuro'
'Tamai, Naoto'
'Sugimoto, Kunihisa'
'Tanaka, Daisuke'

_publ_section_title
;
 Semiconductive Nature of Lead-Based Metal--Organic Frameworks with
 Three-Dimensionally Extended Sulfur Secondary Building Units
;
_journal_name_full 'Journal of the American Chemical Society'
_journal_paper_doi 10.1021/jacs.9b10436
_journal_year 2019
_chemical_formula_sum 'C6 N6 Pb3 S6'
_chemical_formula_weight 970.05
_space_group_crystal_system monoclinic
_space_group_IT_number 15
_space_group_name_Hall '-C 2yc'
_space_group_name_H-M_alt 'C 1 2/c 1'
_audit_creation_method SHELXL-2018/3
_cell_angle_alpha 90
_cell_angle_beta 127.187(9)
_cell_angle_gamma 90
_cell_formula_units_Z 4
_cell_length_a 18.162(16)
_cell_length_b 8.278(7)
_cell_length_c 13.734(13)
_cell_measurement_reflns_used 2851
_cell_measurement_temperature 100(2)
_cell_measurement_theta_max 27.4932
_cell_measurement_theta_min 3.0198
_cell_volume 1645(3)
_computing_structure_refinement 'SHELXL-2018/3 (Sheldrick, 2018)'
_computing_structure_solution 'SHELXT 2018/2 (Sheldrick, 2018)'
_diffrn_ambient_temperature 100(2)
_diffrn_measured_fraction_theta_full 0.995
_diffrn_measured_fraction_theta_max 0.994
_diffrn_measurement_device_type CCD
_diffrn_radiation_type MoK\a
_diffrn_radiation_wavelength 0.71075
_diffrn_reflns_av_R_equivalents 0.0650
_diffrn_reflns_av_unetI/netI 0.0386
_diffrn_reflns_Laue_measured_fraction_full 0.995
_diffrn_reflns_Laue_measured_fraction_max 0.994
_diffrn_reflns_limit_h_max 23
_diffrn_reflns_limit_h_min -23
_diffrn_reflns_limit_k_max 10
_diffrn_reflns_limit_k_min -10
_diffrn_reflns_limit_l_max 17
_diffrn_reflns_limit_l_min -17
_diffrn_reflns_number 9418
_diffrn_reflns_point_group_measured_fraction_full 0.995
_diffrn_reflns_point_group_measured_fraction_max 0.994
_diffrn_reflns_theta_full 25.242
_diffrn_reflns_theta_max 27.549
_diffrn_reflns_theta_min 3.020
_exptl_absorpt_coefficient_mu 31.386
_exptl_absorpt_correction_T_max 1
_exptl_absorpt_correction_T_min 0.7065
_exptl_absorpt_correction_type empirical
_exptl_crystal_colour Yellow
_exptl_crystal_density_diffrn 3.917
_exptl_crystal_description Plate
_exptl_crystal_F_000 1680
_exptl_crystal_size_max 0.05
_exptl_crystal_size_mid 0.05
_exptl_crystal_size_min 0.03
_refine_diff_density_max 1.336
_refine_diff_density_min -1.792
_refine_diff_density_rms 0.287
_refine_ls_extinction_method none
_refine_ls_goodness_of_fit_ref 1.060
_refine_ls_hydrogen_treatment undef
_refine_ls_matrix_type full
_refine_ls_number_parameters 96
_refine_ls_number_reflns 1878
_refine_ls_number_restraints 0
_refine_ls_restrained_S_all 1.060
_refine_ls_R_factor_all 0.0285
_refine_ls_R_factor_gt 0.0274
_refine_ls_shift/su_max 0.001
_refine_ls_shift/su_mean 0.000
_refine_ls_structure_factor_coef Fsqd
_refine_ls_weighting_details 'w=1/[\s^2^(Fo^2^)+(0.0311P)^2^+21.2133P] where P=(Fo^2^+2Fc^2^)/3'
_refine_ls_weighting_scheme calc
_refine_ls_wR_factor_gt 0.0658
_refine_ls_wR_factor_ref 0.0666
_reflns_Friedel_coverage 0.000
_reflns_number_gt 1822
_reflns_number_total 1878
_reflns_threshold_expression 'I > 2\s(I)'
_cod_data_source_file ja9b10436_si_001.cif
_cod_data_source_block Pb3ttc2
_cod_original_cell_volume 1645(2)
_cod_original_sg_symbol_H-M 'C 2/c'
_cod_database_code 4133831
_shelx_shelxl_version_number 2018/3
_shelx_space_group_comment
;
The symmetry employed for this shelxl refinement is uniquely defined
by the following loop, which should always be used as a source of
symmetry information in preference to the above space-group names.
They are only intended as comments.
;

loop_
_space_group_symop_operation_xyz
'x, y, z'
'-x, y, -z+1/2'
'x+1/2, y+1/2, z'
'-x+1/2, y+1/2, -z+1/2'
'-x, -y, -z'
'x, -y, z-1/2'
'-x+1/2, -y+1/2, -z'
'x+1/2, -y+1/2, z-1/2'

loop_
_atom_site_label
_atom_site_type_symbol
_atom_site_fract_x
_atom_site_fract_y
_atom_site_fract_z
_atom_site_U_iso_or_equiv
_atom_site_adp_type
_atom_site_occupancy
_atom_site_site_symmetry_order
_atom_site_calc_flag
_atom_site_refinement_flags_posn
_atom_site_refinement_flags_adp
_atom_site_refinement_flags_occupancy
Pb01 Pb 0.500000 0.06522(4) 0.250000 0.01521(11) Uani 1 2 d S T P
Pb02 Pb 0.78255(2) 0.39183(3) 0.82023(2) 0.01500(10) Uani 1 1 d . . .
S003 S 0.62648(12) 0.4256(2) 0.21677(14) 0.0160(3) Uani 1 1 d . . .
S004 S 0.82322(12) 0.5854(2) 0.68493(15) 0.0151(3) Uani 1 1 d . . .
S005 S 0.56633(11) 0.1348(2) 0.50224(15) 0.0170(3) Uani 1 1 d . . .
N006 N 0.6945(3) 0.3641(7) 0.5825(5) 0.0109(10) Uani 1 1 d . . .
N007 N 0.6047(4) 0.2938(7) 0.3724(5) 0.0130(10) Uani 1 1 d . . .
C10 C 0.7380(4) 0.4714(8) 0.5598(6) 0.0114(11) Uani 1 1 d . . .
N8 N 0.7206(3) 0.4938(6) 0.4519(5) 0.0114(10) Uani 1 1 d . . .
C00A C 0.6263(4) 0.2755(7) 0.4852(6) 0.0113(11) Uani 1 1 d . . .
C00B C 0.6522(4) 0.4024(7) 0.3584(6) 0.0100(12) Uani 1 1 d . . .

loop_
_atom_site_aniso_label
_atom_site_aniso_U_11
_atom_site_aniso_U_22
_atom_site_aniso_U_33
_atom_site_aniso_U_23
_atom_site_aniso_U_13
_atom_site_aniso_U_12
Pb01 0.01233(18) 0.01573(19) 0.01455(19) 0.000 0.00655(15) 0.000
Pb02 0.02013(16) 0.01229(15) 0.01444(15) -0.00007(8) 0.01142(12) 0.00221(9)
S003 0.0208(8) 0.0182(8) 0.0112(8) -0.0008(6) 0.0109(7) -0.0041(6)
S004 0.0160(8) 0.0153(8) 0.0142(8) -0.0045(6) 0.0093(7) -0.0026(6)
S005 0.0144(8) 0.0199(8) 0.0162(8) 0.0055(6) 0.0090(7) -0.0029(6)
N006 0.008(2) 0.015(3) 0.007(2) 0.0013(19) 0.003(2) 0.003(2)
N007 0.017(3) 0.013(3) 0.011(2) -0.001(2) 0.009(2) -0.003(2)
C10 0.010(3) 0.009(3) 0.014(3) 0.002(2) 0.007(2) 0.006(2)
N8 0.014(3) 0.008(2) 0.013(3) -0.0012(19) 0.008(2) -0.003(2)
C00A 0.013(3) 0.012(3) 0.013(3) 0.005(2) 0.010(2) 0.002(2)
C00B 0.009(3) 0.010(3) 0.012(3) 0.002(2) 0.007(2) 0.002(2)

loop_
_atom_type_symbol
_atom_type_description
_atom_type_scat_dispersion_real
_atom_type_scat_dispersion_imag
_atom_type_scat_source
C C 0.0033 0.0016 'International Tables Vol C Tables 4.2.6.8 and 6.1.1.4'
N N 0.0061 0.0033 'International Tables Vol C Tables 4.2.6.8 and 6.1.1.4'
S S 0.1246 0.1234 'International Tables Vol C Tables 4.2.6.8 and 6.1.1.4'
Pb Pb -3.3944 10.1111 'International Tables Vol C Tables 4.2.6.8 and 6.1.1.4'

loop_
_geom_angle_atom_site_label_1
_geom_angle_atom_site_label_2
_geom_angle_atom_site_label_3
_geom_angle
_geom_angle_site_symmetry_1
_geom_angle_site_symmetry_3
N007 Pb01 N007 80.6(3) . 2_655
N007 Pb01 S005 56.97(12) . .
N007 Pb01 S005 104.35(13) 2_655 .
N007 Pb01 S005 104.35(13) . 2_655
N007 Pb01 S005 56.97(12) 2_655 2_655
S005 Pb01 S005 157.52(7) . 2_655
N007 Pb01 S004 138.98(13) . 8_455
N007 Pb01 S004 82.68(14) 2_655 8_455
S005 Pb01 S004 91.97(5) . 8_455
S005 Pb01 S004 97.23(5) 2_655 8_455
N007 Pb01 S004 82.68(14) . 7_656
N007 Pb01 S004 138.99(13) 2_655 7_656
S005 Pb01 S004 97.23(5) . 7_656
S005 Pb01 S004 91.97(5) 2_655 7_656
S004 Pb01 S004 131.45(8) 8_455 7_656
N006 Pb02 S003 75.07(12) . 6_566
N006 Pb02 S004 56.46(13) . .
S003 Pb02 S004 86.93(8) 6_566 .
N006 Pb02 S005 128.45(12) . 4_656
S003 Pb02 S005 101.47(8) 6_566 4_656
S004 Pb02 S005 72.06(8) . 4_656
C00B S003 Pb02 89.2(2) . 6_565
C10 S004 Pb02 85.0(2) . .
C10 S004 Pb01 102.7(2) . 7_656
Pb02 S004 Pb01 102.76(7) . 7_656
C00A S005 Pb01 79.3(2) . .
C00A S005 Pb02 102.6(2) . 4_646
Pb01 S005 Pb02 109.77(7) . 4_646
C10 N006 C00A 116.2(5) . .
C10 N006 Pb02 103.2(4) . .
C00A N006 Pb02 140.5(4) . .
C00B N007 C00A 118.2(5) . .
C00B N007 Pb01 135.4(4) . .
C00A N007 Pb01 105.2(4) . .
N8 C10 N006 125.0(6) . .
N8 C10 S004 119.8(5) . .
N006 C10 S004 115.2(5) . .
C10 N8 C00B 116.3(5) . .
N007 C00A N006 121.6(5) . .
N007 C00A S005 117.7(5) . .
N006 C00A S005 120.7(5) . .
N007 C00B N8 122.7(6) . .
N007 C00B S003 118.8(5) . .
N8 C00B S003 118.5(5) . .

loop_
_geom_bond_atom_site_label_1
_geom_bond_atom_site_label_2
_geom_bond_distance
_geom_bond_site_symmetry_2
Pb01 N007 2.481(5) .
Pb01 N007 2.481(5) 2_655
Pb01 S005 2.956(3) .
Pb01 S005 2.956(3) 2_655
Pb01 S004 3.032(3) 8_455
Pb01 S004 3.032(3) 7_656
Pb02 N006 2.638(6) .
Pb02 S003 2.733(3) 6_566
Pb02 S004 2.868(2) .
Pb02 S005 3.072(2) 4_656
S003 C00B 1.715(7) .
S004 C10 1.739(7) .
S005 C00A 1.704(6) .
N006 C10 1.344(8) .
N006 C00A 1.363(8) .
N007 C00B 1.338(8) .
N007 C00A 1.357(8) .
C10 N8 1.329(8) .
N8 C00B 1.355(8) .

loop_
_geom_torsion_atom_site_label_1
_geom_torsion_atom_site_label_2
_geom_torsion_atom_site_label_3
_geom_torsion_atom_site_label_4
_geom_torsion
_geom_torsion_site_symmetry_1
C00A N006 C10 N8 -1.6(9) .
Pb02 N006 C10 N8 176.0(5) .
C00A N006 C10 S004 178.9(4) .
Pb02 N006 C10 S004 -3.6(5) .
Pb02 S004 C10 N8 -176.4(5) .
Pb01 S004 C10 N8 -74.4(5) 7_656
Pb02 S004 C10 N006 3.2(4) .
Pb01 S004 C10 N006 105.2(4) 7_656
N006 C10 N8 C00B 1.5(9) .
S004 C10 N8 C00B -178.9(4) .
C00B N007 C00A N006 -0.2(9) .
Pb01 N007 C00A N006 169.1(5) .
C00B N007 C00A S005 -179.1(5) .
Pb01 N007 C00A S005 -9.8(5) .
C10 N006 C00A N007 0.8(9) .
Pb02 N006 C00A N007 -175.4(4) .
C10 N006 C00A S005 179.8(4) .
Pb02 N006 C00A S005 3.6(9) .
Pb01 S005 C00A N007 8.1(4) .
Pb02 S005 C00A N007 116.2(5) 4_646
Pb01 S005 C00A N006 -170.9(5) .
Pb02 S005 C00A N006 -62.8(5) 4_646
C00A N007 C00B N8 0.1(9) .
Pb01 N007 C00B N8 -165.1(4) .
C00A N007 C00B S003 179.4(4) .
Pb01 N007 C00B S003 14.1(8) .
C10 N8 C00B N007 -0.8(9) .
C10 N8 C00B S003 -180.0(4) .
Pb02 S003 C00B N007 -168.7(5) 6_565
Pb02 S003 C00B N8 10.5(5) 6_565
